data_7125075
loop_
_publ_author_name
'Gao, Wen-Chao'
'Hu, Fei'
'Tian, Jun'
'Li, Xing'
'Wei, Wen-Long'
'Chang, Hong-Hong'

_publ_section_title
;
 Hypoiodite-catalysed oxidative cyclisation of Michael adducts of
 chalcones with 1,3-dicarbonyl compounds: a facile and versatile approach
 to substituted furans and cyclopropanes.
;
_journal_issue 89
_journal_name_full 'Chemical communications (Cambridge, England)'
_journal_page_first 13097
_journal_page_last 13100
_journal_paper_doi 10.1039/c6cc06624k
_journal_volume 52
_journal_year 2016
_chemical_formula_sum 'C26 H22 O4'
_chemical_formula_weight 398.43
_space_group_crystal_system monoclinic
_space_group_IT_number 14
_space_group_name_Hall '-P 2yn'
_space_group_name_H-M_alt 'P 1 21/n 1'
_atom_sites_solution_hydrogens geom
_audit_creation_method SHELXL-2014/7
_audit_update_record
;
2016-10-08 deposited with the CCDC.
2016-10-11 downloaded from the CCDC.
;
_cell_angle_alpha 90
_cell_angle_beta 95.176(2)
_cell_angle_gamma 90
_cell_formula_units_Z 4
_cell_length_a 8.5852(6)
_cell_length_b 15.9050(12)
_cell_length_c 15.6721(12)
_cell_measurement_reflns_used 6336
_cell_measurement_temperature 299(2)
_cell_measurement_theta_max 27.16
_cell_measurement_theta_min 2.87
_cell_volume 2131.3(3)
_computing_structure_refinement 'SHELXL-2014/7 (Sheldrick, 2014)'
_diffrn_ambient_temperature 299(2)
_diffrn_measured_fraction_theta_full 0.995
_diffrn_measured_fraction_theta_max 0.995
_diffrn_measurement_device_type 'Bruker APEX-II CCD'
_diffrn_measurement_method '\f and \w scans'
_diffrn_radiation_type MoK\a
_diffrn_radiation_wavelength 0.71073
_diffrn_reflns_av_R_equivalents 0.0322
_diffrn_reflns_av_unetI/netI 0.0274
_diffrn_reflns_Laue_measured_fraction_full 0.995
_diffrn_reflns_Laue_measured_fraction_max 0.995
_diffrn_reflns_limit_h_max 10
_diffrn_reflns_limit_h_min -8
_diffrn_reflns_limit_k_max 18
_diffrn_reflns_limit_k_min -18
_diffrn_reflns_limit_l_max 18
_diffrn_reflns_limit_l_min -18
_diffrn_reflns_number 15870
_diffrn_reflns_point_group_measured_fraction_full 0.995
_diffrn_reflns_point_group_measured_fraction_max 0.995
_diffrn_reflns_theta_full 25.049
_diffrn_reflns_theta_max 25.049
_diffrn_reflns_theta_min 2.875
_exptl_absorpt_coefficient_mu 0.083
_exptl_absorpt_correction_type multi-scan
_exptl_absorpt_process_details SADABS
_exptl_crystal_colour colorless
_exptl_crystal_density_diffrn 1.242
_exptl_crystal_description block
_exptl_crystal_F_000 840
_exptl_crystal_size_max 0.250
_exptl_crystal_size_mid 0.200
_exptl_crystal_size_min 0.150
_exptl_transmission_factor_max 0.7457
_exptl_transmission_factor_min 0.6929
_refine_diff_density_max 0.153
_refine_diff_density_min -0.193
_refine_diff_density_rms 0.038
_refine_ls_extinction_method none
_refine_ls_goodness_of_fit_ref 1.027
_refine_ls_hydrogen_treatment constr
_refine_ls_matrix_type full
_refine_ls_number_parameters 272
_refine_ls_number_reflns 3759
_refine_ls_number_restraints 0
_refine_ls_restrained_S_all 1.027
_refine_ls_R_factor_all 0.0697
_refine_ls_R_factor_gt 0.0460
_refine_ls_shift/su_max 0.000
_refine_ls_shift/su_mean 0.000
_refine_ls_structure_factor_coef Fsqd
_refine_ls_weighting_details 'w=1/[\s^2^(Fo^2^)+(0.0480P)^2^+0.6546P] where P=(Fo^2^+2Fc^2^)/3'
_refine_ls_weighting_scheme calc
_refine_ls_wR_factor_gt 0.1044
_refine_ls_wR_factor_ref 0.1198
_reflns_Friedel_coverage 0.000
_reflns_number_gt 2729
_reflns_number_total 3759
_reflns_threshold_expression 'I > 2\s(I)'
_cod_data_source_file c6cc06624k2.cif
_cod_data_source_block 150916b-14_a
_cod_depositor_comments
;
The following automatic conversions were performed:

data item '_exptl_absorpt_correction_type' value 'Multi-scan' was
changed to 'multi-scan' in accordance with the
/home/saulius/struct/COD-crude-data/automatic-downloads/DataCite-retrospective/RSC/depositions/lib/dictionaries/cif_core.dic
dictionary named 'cif_core.dic' version 2.4.2 last updated on
2011-04-26.

Automatic conversion script
Id: cif_fix_values 6909 2019-04-08 15:41:33Z antanas 
;
_cod_original_sg_symbol_H-M 'P 21/n'
_cod_database_code 7125075
_shelx_shelxl_version_number 2014/7
_shelx_space_group_comment
;
The symmetry employed for this shelxl refinement is uniquely defined
by the following loop, which should always be used as a source of
symmetry information in preference to the above space-group names.
They are only intended as comments.
;
_shelx_estimated_absorpt_t_min 0.980
_shelx_estimated_absorpt_t_max 0.988

loop_
_space_group_symop_operation_xyz
'x, y, z'
'-x+1/2, y+1/2, -z+1/2'
'-x, -y, -z'
'x-1/2, -y-1/2, z-1/2'

loop_
_atom_site_label
_atom_site_type_symbol
_atom_site_fract_x
_atom_site_fract_y
_atom_site_fract_z
_atom_site_U_iso_or_equiv
_atom_site_adp_type
_atom_site_occupancy
_atom_site_site_symmetry_order
_atom_site_calc_flag
_atom_site_refinement_flags_posn
_atom_site_refinement_flags_adp
O1 O 0.22660(17) 0.43383(11) 0.17192(9) 0.0731(5) Uani 1 1 d . .
O2 O 0.1601(2) 0.30252(10) 0.31018(12) 0.0828(5) Uani 1 1 d . .
O3 O 0.51891(17) 0.55110(9) 0.40692(9) 0.0609(4) Uani 1 1 d . .
O4 O 0.46834(16) 0.59081(8) 0.26980(8) 0.0562(4) Uani 1 1 d . .
C1 C 0.3396(2) 0.47250(11) 0.31074(11) 0.0410(4) Uani 1 1 d . .
C2 C 0.2982(2) 0.41329(11) 0.38275(12) 0.0454(4) Uani 1 1 d . .
H2 H 0.3490 0.4251 0.4400 0.054 Uiso 1 1 calc R U
C3 C 0.1811(2) 0.47659(12) 0.34710(12) 0.0454(5) Uani 1 1 d . .
H3 H 0.0963 0.4519 0.3091 0.055 Uiso 1 1 calc R U
C4 C 0.3448(2) 0.44053(12) 0.22008(12) 0.0468(5) Uani 1 1 d . .
C5 C 0.5012(2) 0.41987(11) 0.19146(11) 0.0458(4) Uani 1 1 d . .
C6 C 0.5205(3) 0.42223(14) 0.10424(13) 0.0633(6) Uani 1 1 d . .
H6 H 0.4355 0.4340 0.0650 0.076 Uiso 1 1 calc R U
C7 C 0.6650(3) 0.40722(16) 0.07618(16) 0.0802(7) Uani 1 1 d . .
H7 H 0.6778 0.4097 0.0179 0.096 Uiso 1 1 calc R U
C8 C 0.7907(3) 0.38856(16) 0.13369(19) 0.0807(8) Uani 1 1 d . .
H8 H 0.8883 0.3789 0.1143 0.097 Uiso 1 1 calc R U
C9 C 0.7726(3) 0.38415(15) 0.21924(16) 0.0680(6) Uani 1 1 d . .
H9 H 0.8573 0.3701 0.2579 0.082 Uiso 1 1 calc R U
C10 C 0.6281(2) 0.40053(12) 0.24853(13) 0.0539(5) Uani 1 1 d . .
H10 H 0.6166 0.3985 0.3069 0.065 Uiso 1 1 calc R U
C11 C 0.2697(2) 0.32213(12) 0.36101(13) 0.0521(5) Uani 1 1 d . .
C12 C 0.3781(2) 0.25710(12) 0.40068(11) 0.0453(4) Uani 1 1 d . .
C13 C 0.4962(2) 0.27433(13) 0.46482(13) 0.0573(5) Uani 1 1 d . .
H13 H 0.5116 0.3292 0.4843 0.069 Uiso 1 1 calc R U
C14 C 0.5909(3) 0.21064(15) 0.49986(15) 0.0664(6) Uani 1 1 d . .
H14 H 0.6688 0.2227 0.5433 0.080 Uiso 1 1 calc R U
C15 C 0.5707(3) 0.12984(15) 0.47101(14) 0.0633(6) Uani 1 1 d . .
H15 H 0.6351 0.0872 0.4946 0.076 Uiso 1 1 calc R U
C16 C 0.4552(3) 0.11171(13) 0.40726(14) 0.0627(6) Uani 1 1 d . .
H16 H 0.4424 0.0568 0.3874 0.075 Uiso 1 1 calc R U
C17 C 0.3584(2) 0.17407(12) 0.37249(13) 0.0547(5) Uani 1 1 d . .
H17 H 0.2794 0.1610 0.3300 0.066 Uiso 1 1 calc R U
C18 C 0.1310(2) 0.55110(12) 0.39554(12) 0.0457(4) Uani 1 1 d . .
C19 C 0.1600(3) 0.55942(14) 0.48296(13) 0.0607(6) Uani 1 1 d . .
H19 H 0.2173 0.5185 0.5145 0.073 Uiso 1 1 calc R U
C20 C 0.1036(3) 0.62902(15) 0.52406(14) 0.0693(6) Uani 1 1 d . .
H20 H 0.1238 0.6341 0.5831 0.083 Uiso 1 1 calc R U
C21 C 0.0193(3) 0.68990(14) 0.47963(15) 0.0666(6) Uani 1 1 d . .
H21 H -0.0181 0.7359 0.5081 0.080 Uiso 1 1 calc R U
C22 C -0.0096(3) 0.68269(15) 0.39296(16) 0.0739(7) Uani 1 1 d . .
H22 H -0.0658 0.7243 0.3619 0.089 Uiso 1 1 calc R U
C23 C 0.0452(3) 0.61300(14) 0.35114(14) 0.0646(6) Uani 1 1 d . .
H23 H 0.0236 0.6080 0.2921 0.077 Uiso 1 1 calc R U
C24 C 0.4526(2) 0.54116(11) 0.33680(12) 0.0413(4) Uani 1 1 d . .
C25 C 0.5864(3) 0.65698(15) 0.27850(15) 0.0708(6) Uani 1 1 d . .
H25A H 0.6647 0.6440 0.3252 0.085 Uiso 1 1 calc R U
H25B H 0.5383 0.7103 0.2907 0.085 Uiso 1 1 calc R U
C26 C 0.6593(4) 0.66206(19) 0.19730(19) 0.0974(9) Uani 1 1 d . .
H26A H 0.7124 0.6102 0.1877 0.146 Uiso 1 1 calc R U
H26B H 0.7332 0.7075 0.2001 0.146 Uiso 1 1 calc R U
H26C H 0.5801 0.6717 0.1511 0.146 Uiso 1 1 calc R U

loop_
_atom_site_aniso_label
_atom_site_aniso_U_11
_atom_site_aniso_U_22
_atom_site_aniso_U_33
_atom_site_aniso_U_23
_atom_site_aniso_U_13
_atom_site_aniso_U_12
O1 0.0541(9) 0.1062(13) 0.0556(9) -0.0234(8) -0.0128(7) 0.0089(8)
O2 0.0824(12) 0.0547(9) 0.1028(13) -0.0091(8) -0.0381(10) -0.0051(8)
O3 0.0678(9) 0.0661(9) 0.0464(8) -0.0029(6) -0.0069(7) -0.0172(7)
O4 0.0599(9) 0.0534(8) 0.0538(8) 0.0079(6) -0.0041(6) -0.0110(7)
C1 0.0381(10) 0.0447(10) 0.0397(10) -0.0034(7) 0.0014(8) -0.0008(8)
C2 0.0478(11) 0.0453(11) 0.0426(10) -0.0015(8) 0.0011(8) -0.0033(8)
C3 0.0358(10) 0.0509(11) 0.0493(11) -0.0051(8) 0.0023(8) -0.0036(8)
C4 0.0459(11) 0.0479(11) 0.0452(11) -0.0054(8) -0.0033(9) 0.0015(9)
C5 0.0504(11) 0.0428(10) 0.0443(10) -0.0061(8) 0.0045(9) 0.0025(8)
C6 0.0759(16) 0.0658(14) 0.0487(12) -0.0016(10) 0.0088(11) 0.0066(11)
C7 0.098(2) 0.0848(18) 0.0634(15) -0.0024(13) 0.0378(15) 0.0036(15)
C8 0.0698(17) 0.0786(18) 0.100(2) -0.0078(14) 0.0421(16) 0.0043(13)
C9 0.0517(13) 0.0697(15) 0.0835(17) -0.0075(12) 0.0112(12) 0.0083(11)
C10 0.0529(12) 0.0561(13) 0.0531(12) -0.0040(9) 0.0078(10) 0.0063(10)
C11 0.0544(12) 0.0480(12) 0.0531(12) -0.0030(9) 0.0001(10) -0.0076(9)
C12 0.0466(11) 0.0455(11) 0.0444(11) 0.0002(8) 0.0078(9) -0.0054(8)
C13 0.0597(13) 0.0512(12) 0.0597(13) -0.0036(10) -0.0015(10) -0.0071(10)
C14 0.0598(14) 0.0716(16) 0.0652(14) 0.0037(11) -0.0090(11) -0.0032(11)
C15 0.0618(14) 0.0623(15) 0.0666(14) 0.0116(11) 0.0091(11) 0.0080(11)
C16 0.0760(15) 0.0460(12) 0.0669(14) -0.0027(10) 0.0103(12) 0.0018(11)
C17 0.0593(13) 0.0504(12) 0.0536(12) -0.0042(9) 0.0014(10) -0.0067(10)
C18 0.0362(10) 0.0505(11) 0.0511(11) -0.0018(8) 0.0078(8) -0.0031(8)
C19 0.0640(14) 0.0632(14) 0.0542(13) -0.0022(10) 0.0020(10) 0.0070(11)
C20 0.0815(16) 0.0775(16) 0.0497(13) -0.0143(11) 0.0099(12) 0.0057(13)
C21 0.0659(14) 0.0619(15) 0.0734(16) -0.0149(11) 0.0131(12) 0.0059(11)
C22 0.0785(17) 0.0658(15) 0.0767(17) -0.0035(12) 0.0026(13) 0.0229(12)
C23 0.0704(15) 0.0690(15) 0.0535(13) -0.0034(10) 0.0015(11) 0.0122(12)
C24 0.0373(10) 0.0450(11) 0.0417(10) -0.0026(8) 0.0033(8) 0.0018(8)
C25 0.0747(16) 0.0603(14) 0.0771(16) 0.0077(11) 0.0059(12) -0.0237(12)
C26 0.098(2) 0.093(2) 0.107(2) 0.0056(17) 0.0391(18) -0.0227(16)

loop_
_atom_type_symbol
_atom_type_description
_atom_type_scat_dispersion_real
_atom_type_scat_dispersion_imag
_atom_type_scat_source
C C 0.0033 0.0016 'International Tables Vol C Tables 4.2.6.8 and 6.1.1.4'
H H 0.0000 0.0000 'International Tables Vol C Tables 4.2.6.8 and 6.1.1.4'
O O 0.0106 0.0060 'International Tables Vol C Tables 4.2.6.8 and 6.1.1.4'

loop_
_geom_angle_atom_site_label_1
_geom_angle_atom_site_label_2
_geom_angle_atom_site_label_3
_geom_angle
C24 O4 C25 118.26(15)
C24 C1 C4 115.41(15)
C24 C1 C3 116.54(15)
C4 C1 C3 117.94(15)
C24 C1 C2 115.80(14)
C4 C1 C2 120.80(15)
C3 C1 C2 58.50(12)
C3 C2 C11 118.32(16)
C3 C2 C1 60.33(12)
C11 C2 C1 117.92(15)
C3 C2 H2 116.2
C11 C2 H2 116.2
C1 C2 H2 116.2
C18 C3 C2 124.06(16)
C18 C3 C1 122.18(15)
C2 C3 C1 61.17(12)
C18 C3 H3 113.3
C2 C3 H3 113.3
C1 C3 H3 113.3
O1 C4 C5 121.28(17)
O1 C4 C1 121.30(17)
C5 C4 C1 117.41(15)
C10 C5 C6 119.05(19)
C10 C5 C4 122.28(17)
C6 C5 C4 118.65(17)
C7 C6 C5 120.0(2)
C7 C6 H6 120.0
C5 C6 H6 120.0
C6 C7 C8 120.4(2)
C6 C7 H7 119.8
C8 C7 H7 119.8
C9 C8 C7 120.2(2)
C9 C8 H8 119.9
C7 C8 H8 119.9
C8 C9 C10 120.0(2)
C8 C9 H9 120.0
C10 C9 H9 120.0
C5 C10 C9 120.3(2)
C5 C10 H10 119.8
C9 C10 H10 119.8
O2 C11 C12 120.82(18)
O2 C11 C2 119.69(18)
C12 C11 C2 119.48(17)
C13 C12 C17 118.35(18)
C13 C12 C11 123.57(18)
C17 C12 C11 118.08(17)
C14 C13 C12 120.5(2)
C14 C13 H13 119.7
C12 C13 H13 119.7
C15 C14 C13 120.3(2)
C15 C14 H14 119.8
C13 C14 H14 119.8
C14 C15 C16 120.0(2)
C14 C15 H15 120.0
C16 C15 H15 120.0
C15 C16 C17 120.5(2)
C15 C16 H16 119.7
C17 C16 H16 119.7
C16 C17 C12 120.30(19)
C16 C17 H17 119.9
C12 C17 H17 119.9
C19 C18 C23 118.28(19)
C19 C18 C3 123.25(18)
C23 C18 C3 118.40(18)
C18 C19 C20 119.9(2)
C18 C19 H19 120.0
C20 C19 H19 120.0
C21 C20 C19 121.4(2)
C21 C20 H20 119.3
C19 C20 H20 119.3
C20 C21 C22 119.4(2)
C20 C21 H21 120.3
C22 C21 H21 120.3
C21 C22 C23 119.8(2)
C21 C22 H22 120.1
C23 C22 H22 120.1
C18 C23 C22 121.3(2)
C18 C23 H23 119.4
C22 C23 H23 119.4
O3 C24 O4 124.78(17)
O3 C24 C1 126.08(17)
O4 C24 C1 109.14(15)
O4 C25 C26 107.8(2)
O4 C25 H25A 110.2
C26 C25 H25A 110.2
O4 C25 H25B 110.2
C26 C25 H25B 110.2
H25A C25 H25B 108.5
C25 C26 H26A 109.5
C25 C26 H26B 109.5
H26A C26 H26B 109.5
C25 C26 H26C 109.5
H26A C26 H26C 109.5
H26B C26 H26C 109.5

loop_
_geom_bond_atom_site_label_1
_geom_bond_atom_site_label_2
_geom_bond_distance
O1 C4 1.214(2)
O2 C11 1.217(2)
O3 C24 1.201(2)
O4 C24 1.330(2)
O4 C25 1.459(2)
C1 C24 1.493(2)
C1 C4 1.514(2)
C1 C3 1.524(2)
C1 C2 1.536(2)
C2 C3 1.495(3)
C2 C11 1.504(3)
C2 H2 0.9800
C3 C18 1.491(3)
C3 H3 0.9800
C4 C5 1.490(3)
C5 C10 1.381(3)
C5 C6 1.392(3)
C6 C7 1.374(3)
C6 H6 0.9300
C7 C8 1.374(4)
C7 H7 0.9300
C8 C9 1.365(3)
C8 H8 0.9300
C9 C10 1.386(3)
C9 H9 0.9300
C10 H10 0.9300
C11 C12 1.489(3)
C12 C13 1.389(3)
C12 C17 1.398(3)
C13 C14 1.382(3)
C13 H13 0.9300
C14 C15 1.368(3)
C14 H14 0.9300
C15 C16 1.373(3)
C15 H15 0.9300
C16 C17 1.375(3)
C16 H16 0.9300
C17 H17 0.9300
C18 C19 1.377(3)
C18 C23 1.380(3)
C19 C20 1.390(3)
C19 H19 0.9300
C20 C21 1.362(3)
C20 H20 0.9300
C21 C22 1.363(3)
C21 H21 0.9300
C22 C23 1.391(3)
C22 H22 0.9300
C23 H23 0.9300
C25 C26 1.470(3)
C25 H25A 0.9700
C25 H25B 0.9700
C26 H26A 0.9600
C26 H26B 0.9600
C26 H26C 0.9600

loop_
_geom_torsion_atom_site_label_1
_geom_torsion_atom_site_label_2
_geom_torsion_atom_site_label_3
_geom_torsion_atom_site_label_4
_geom_torsion
C24 C1 C2 C3 106.60(17)
C4 C1 C2 C3 -105.92(18)
C24 C1 C2 C11 -144.97(17)
C4 C1 C2 C11 2.5(2)
C3 C1 C2 C11 108.42(19)
C11 C2 C3 C18 141.02(18)
C1 C2 C3 C18 -111.21(19)
C11 C2 C3 C1 -107.77(18)
C24 C1 C3 C18 8.8(2)
C4 C1 C3 C18 -135.08(18)
C2 C1 C3 C18 114.1(2)
C24 C1 C3 C2 -105.34(17)
C4 C1 C3 C2 110.79(18)
C24 C1 C4 O1 -130.2(2)
C3 C1 C4 O1 14.1(3)
C2 C1 C4 O1 82.2(2)
C24 C1 C4 C5 48.2(2)
C3 C1 C4 C5 -167.56(16)
C2 C1 C4 C5 -99.4(2)
O1 C4 C5 C10 -158.6(2)
C1 C4 C5 C10 23.0(3)
O1 C4 C5 C6 23.0(3)
C1 C4 C5 C6 -155.37(18)
C10 C5 C6 C7 -1.4(3)
C4 C5 C6 C7 177.1(2)
C5 C6 C7 C8 1.0(4)
C6 C7 C8 C9 0.5(4)
C7 C8 C9 C10 -1.6(4)
C6 C5 C10 C9 0.3(3)
C4 C5 C10 C9 -178.08(19)
C8 C9 C10 C5 1.2(3)
C3 C2 C11 O2 5.7(3)
C1 C2 C11 O2 -63.8(3)
C3 C2 C11 C12 -175.57(16)
C1 C2 C11 C12 114.96(19)
O2 C11 C12 C13 -173.8(2)
C2 C11 C12 C13 7.5(3)
O2 C11 C12 C17 5.3(3)
C2 C11 C12 C17 -173.40(17)
C17 C12 C13 C14 -0.3(3)
C11 C12 C13 C14 178.9(2)
C12 C13 C14 C15 0.8(3)
C13 C14 C15 C16 -0.4(3)
C14 C15 C16 C17 -0.6(3)
C15 C16 C17 C12 1.1(3)
C13 C12 C17 C16 -0.7(3)
C11 C12 C17 C16 -179.84(19)
C2 C3 C18 C19 -15.0(3)
C1 C3 C18 C19 -89.7(2)
C2 C3 C18 C23 168.07(18)
C1 C3 C18 C23 93.3(2)
C23 C18 C19 C20 -0.2(3)
C3 C18 C19 C20 -177.15(19)
C18 C19 C20 C21 0.0(4)
C19 C20 C21 C22 -0.4(4)
C20 C21 C22 C23 0.8(4)
C19 C18 C23 C22 0.7(3)
C3 C18 C23 C22 177.8(2)
C21 C22 C23 C18 -1.0(4)
C25 O4 C24 O3 6.9(3)
C25 O4 C24 C1 -173.49(17)
C4 C1 C24 O3 -145.07(19)
C3 C1 C24 O3 70.2(2)
C2 C1 C24 O3 4.2(3)
C4 C1 C24 O4 35.4(2)
C3 C1 C24 O4 -109.42(17)
C2 C1 C24 O4 -175.39(14)
C24 O4 C25 C26 141.1(2)
